data_7020760
loop_
_publ_author_name
'Hamm, Danielle C.'
'Braun, Lindsey A.'
'Burazin, Alex N.'
'Gauthier, Amanda M.'
'Ness, Kendra O.'
'Biebel, Casey E.'
'Sauer, Jon S.'
'Tanke, Robin'
'Noll, Bruce C.'
'Bosch, Eric'
'Bowling, Nathan P.'

_publ_section_title
;
 Conjugated metallorganic macrocycles: opportunities for
 coordination-driven planarization of bidentate, pyridine-based ligands.
;
_journal_issue 4
_journal_name_full 'Dalton transactions (Cambridge, England : 2003)'
_journal_page_first 948
_journal_page_last 958
_journal_paper_doi 10.1039/c2dt31914d
_journal_volume 42
_journal_year 2013
_chemical_formula_moiety 'C28 H16 N2'
_chemical_formula_sum 'C28 H16 N2'
_chemical_formula_weight 380.43
_space_group_IT_number 14
_space_group_name_Hall '-P 2ybc'
_symmetry_cell_setting monoclinic
_symmetry_space_group_name_Hall '-P 2ybc'
_symmetry_space_group_name_H-M 'P 1 21/c 1'
_atom_sites_solution_hydrogens geom
_atom_sites_solution_primary direct
_atom_sites_solution_secondary difmap
_audit_creation_method SHELXL-97
_audit_update_record
;
2012-07-16 # Formatted by publCIF
;
_cell_angle_alpha 90.00
_cell_angle_beta 117.4760(10)
_cell_angle_gamma 90.00
_cell_formula_units_Z 4
_cell_length_a 12.7773(14)
_cell_length_b 14.4079(15)
_cell_length_c 12.3216(13)
_cell_measurement_reflns_used 2381
_cell_measurement_temperature 173(2)
_cell_measurement_theta_max 23.08
_cell_measurement_theta_min 2.34
_cell_volume 2012.5(4)
_computing_cell_refinement 'Bruker SAINT'
_computing_data_collection 'Bruker APEX2'
_computing_data_reduction 'Bruker SAINT'
_computing_molecular_graphics '(Barbour, 2001)'
_computing_publication_material '(Barbour, 2001)'
_computing_structure_refinement 'SHELXL-97 (Sheldrick, 1997)'
_computing_structure_solution 'SHELXS-97 (Sheldrick, 1990)'
_diffrn_ambient_temperature 173(2)
_diffrn_measured_fraction_theta_full 0.998
_diffrn_measured_fraction_theta_max 0.998
_diffrn_measurement_device_type 'Bruker APEX-II CCD'
_diffrn_measurement_method 'phi and omega scans'
_diffrn_radiation_monochromator graphite
_diffrn_radiation_source 'fine-focus sealed tube'
_diffrn_radiation_type MoK\a
_diffrn_radiation_wavelength 0.71073
_diffrn_reflns_av_R_equivalents 0.0575
_diffrn_reflns_av_sigmaI/netI 0.0468
_diffrn_reflns_limit_h_max 16
_diffrn_reflns_limit_h_min -16
_diffrn_reflns_limit_k_max 18
_diffrn_reflns_limit_k_min -18
_diffrn_reflns_limit_l_max 15
_diffrn_reflns_limit_l_min -15
_diffrn_reflns_number 23414
_diffrn_reflns_theta_full 27.21
_diffrn_reflns_theta_max 27.21
_diffrn_reflns_theta_min 1.80
_exptl_absorpt_coefficient_mu 0.074
_exptl_absorpt_correction_T_max 0.9905
_exptl_absorpt_correction_T_min 0.9796
_exptl_absorpt_correction_type multi-scan
_exptl_absorpt_process_details 'SADABS V2008/1 (Bruker AXS)'
_exptl_crystal_colour colourless
_exptl_crystal_density_diffrn 1.256
_exptl_crystal_density_method 'not measured'
_exptl_crystal_description irregular
_exptl_crystal_F_000 792
_exptl_crystal_size_max 0.28
_exptl_crystal_size_mid 0.20
_exptl_crystal_size_min 0.13
_refine_diff_density_max 0.161
_refine_diff_density_min -0.178
_refine_diff_density_rms 0.041
_refine_ls_extinction_method none
_refine_ls_goodness_of_fit_ref 1.005
_refine_ls_hydrogen_treatment constr
_refine_ls_matrix_type full
_refine_ls_number_parameters 271
_refine_ls_number_reflns 4482
_refine_ls_number_restraints 0
_refine_ls_restrained_S_all 1.005
_refine_ls_R_factor_all 0.0884
_refine_ls_R_factor_gt 0.0450
_refine_ls_shift/su_max 0.000
_refine_ls_shift/su_mean 0.000
_refine_ls_structure_factor_coef Fsqd
_refine_ls_weighting_details 'calc w=1/[\s^2^(Fo^2^)+(0.0446P)^2^+0.3209P] where P=(Fo^2^+2Fc^2^)/3'
_refine_ls_weighting_scheme calc
_refine_ls_wR_factor_gt 0.0938
_refine_ls_wR_factor_ref 0.1148
_reflns_number_gt 2849
_reflns_number_total 4482
_reflns_threshold_expression >2sigma(I)
_cod_data_source_file c2dt31914d.txt
_cod_data_source_block eb222
_cod_original_sg_symbol_H-M 'P21/c '
_cod_database_code 7020760

loop_
_symmetry_equiv_pos_as_xyz
'x, y, z'
'-x, y+1/2, -z+1/2'
'-x, -y, -z'
'x, -y-1/2, z-1/2'

loop_
_atom_site_label
_atom_site_type_symbol
_atom_site_fract_x
_atom_site_fract_y
_atom_site_fract_z
_atom_site_U_iso_or_equiv
_atom_site_adp_type
_atom_site_occupancy
_atom_site_symmetry_multiplicity
_atom_site_calc_flag
_atom_site_refinement_flags
N1 N 0.38194(12) 0.68914(10) 0.06992(13) 0.0343(3) Uani 1 1 d .
C1 C 0.29136(15) 0.74182(12) -0.00444(16) 0.0375(4) Uani 1 1 d .
H1 H 0.2340 0.7575 0.0213 0.045 Uiso 1 1 calc R
N2 N 0.64714(13) 0.58126(11) -0.42135(13) 0.0430(4) Uani 1 1 d .
C2 C 0.27513(16) 0.77502(12) -0.11568(16) 0.0390(4) Uani 1 1 d .
H2 H 0.2087 0.8124 -0.1646 0.047 Uiso 1 1 calc R
C3 C 0.35712(16) 0.75293(12) -0.15468(16) 0.0394(5) Uani 1 1 d .
H3 H 0.3491 0.7754 -0.2306 0.047 Uiso 1 1 calc R
C4 C 0.45126(15) 0.69739(12) -0.08110(15) 0.0356(4) Uani 1 1 d .
H4 H 0.5086 0.6802 -0.1061 0.043 Uiso 1 1 calc R
C5 C 0.46095(14) 0.66703(11) 0.03012(15) 0.0290(4) Uani 1 1 d .
C6 C 0.55750(14) 0.60869(12) 0.10891(15) 0.0323(4) Uani 1 1 d .
C7 C 0.63952(14) 0.56050(12) 0.17292(15) 0.0313(4) Uani 1 1 d .
C8 C 0.73939(13) 0.50291(11) 0.24632(15) 0.0287(4) Uani 1 1 d .
C9 C 0.77184(14) 0.48520(11) 0.36918(15) 0.0314(4) Uani 1 1 d .
H9 H 0.7277 0.5111 0.4062 0.038 Uiso 1 1 calc R
C10 C 0.86861(14) 0.42974(12) 0.43661(15) 0.0336(4) Uani 1 1 d .
H10 H 0.8908 0.4179 0.5203 0.040 Uiso 1 1 calc R
C11 C 0.93373(14) 0.39122(11) 0.38411(15) 0.0311(4) Uani 1 1 d .
H11 H 1.0001 0.3533 0.4317 0.037 Uiso 1 1 calc R
C12 C 0.90184(13) 0.40810(11) 0.26163(15) 0.0273(4) Uani 1 1 d .
C13 C 0.80495(14) 0.46427(11) 0.19326(15) 0.0287(4) Uani 1 1 d .
H13 H 0.7833 0.4764 0.1098 0.034 Uiso 1 1 calc R
C14 C 0.96688(13) 0.36948(11) 0.20337(15) 0.0292(4) Uani 1 1 d .
C15 C 1.01866(14) 0.34216(11) 0.14984(15) 0.0295(4) Uani 1 1 d .
C16 C 1.08482(13) 0.31561(11) 0.08763(14) 0.0263(4) Uani 1 1 d .
C17 C 1.18590(14) 0.26121(11) 0.14589(15) 0.0294(4) Uani 1 1 d .
H17 H 1.2090 0.2391 0.2264 0.035 Uiso 1 1 calc R
C18 C 1.25287(14) 0.23909(12) 0.08797(15) 0.0321(4) Uani 1 1 d .
H18 H 1.3214 0.2017 0.1285 0.038 Uiso 1 1 calc R
C19 C 1.22028(15) 0.27126(12) -0.02888(16) 0.0340(4) Uani 1 1 d .
H19 H 1.2669 0.2565 -0.0683 0.041 Uiso 1 1 calc R
C20 C 1.12012(15) 0.32475(11) -0.08851(15) 0.0322(4) Uani 1 1 d .
H20 H 1.0984 0.3464 -0.1689 0.039 Uiso 1 1 calc R
C21 C 1.05036(13) 0.34746(11) -0.03257(14) 0.0274(4) Uani 1 1 d .
C22 C 0.94492(14) 0.40074(11) -0.09779(14) 0.0302(4) Uani 1 1 d .
C23 C 0.85657(14) 0.44409(11) -0.15725(15) 0.0323(4) Uani 1 1 d .
C24 C 0.75146(14) 0.49452(11) -0.23495(15) 0.0286(4) Uani 1 1 d .
C25 C 0.65692(15) 0.50342(12) -0.20943(16) 0.0373(4) Uani 1 1 d .
H25 H 0.6596 0.4768 -0.1377 0.045 Uiso 1 1 calc R
C26 C 0.55900(15) 0.55189(13) -0.29072(18) 0.0422(5) Uani 1 1 d .
H26 H 0.4933 0.5598 -0.2752 0.051 Uiso 1 1 calc R
C27 C 0.55733(15) 0.58868(13) -0.39429(17) 0.0426(5) Uani 1 1 d .
H27 H 0.4887 0.6212 -0.4498 0.051 Uiso 1 1 calc R
C28 C 0.74125(15) 0.53519(12) -0.34168(15) 0.0354(4) Uani 1 1 d .
H28 H 0.8063 0.5296 -0.3588 0.042 Uiso 1 1 calc R

loop_
_atom_site_aniso_label
_atom_site_aniso_U_11
_atom_site_aniso_U_22
_atom_site_aniso_U_33
_atom_site_aniso_U_23
_atom_site_aniso_U_13
_atom_site_aniso_U_12
N1 0.0332(8) 0.0364(8) 0.0361(8) 0.0068(7) 0.0185(7) 0.0078(6)
C1 0.0323(10) 0.0352(10) 0.0437(11) 0.0054(9) 0.0164(9) 0.0066(8)
N2 0.0338(8) 0.0485(10) 0.0358(9) 0.0117(8) 0.0067(7) -0.0033(7)
C2 0.0357(10) 0.0317(10) 0.0385(11) 0.0070(8) 0.0075(9) 0.0000(8)
C3 0.0464(11) 0.0381(10) 0.0264(9) 0.0041(8) 0.0107(9) -0.0066(9)
C4 0.0381(10) 0.0392(10) 0.0313(10) -0.0034(8) 0.0175(8) -0.0033(8)
C5 0.0286(9) 0.0261(9) 0.0304(9) -0.0015(7) 0.0120(8) 0.0000(7)
C6 0.0315(9) 0.0349(10) 0.0315(10) -0.0024(8) 0.0153(8) 0.0012(8)
C7 0.0318(9) 0.0328(9) 0.0317(9) -0.0030(8) 0.0167(8) 0.0005(8)
C8 0.0259(8) 0.0259(8) 0.0330(10) -0.0011(7) 0.0125(7) 0.0006(7)
C9 0.0334(9) 0.0317(9) 0.0327(10) -0.0019(8) 0.0182(8) 0.0010(7)
C10 0.0376(10) 0.0357(10) 0.0291(9) 0.0016(8) 0.0167(8) 0.0013(8)
C11 0.0288(9) 0.0300(9) 0.0326(10) 0.0027(7) 0.0125(8) 0.0039(7)
C12 0.0257(8) 0.0266(8) 0.0312(9) -0.0018(7) 0.0145(7) -0.0022(7)
C13 0.0304(9) 0.0298(9) 0.0274(9) 0.0001(7) 0.0147(7) 0.0001(7)
C14 0.0272(9) 0.0294(9) 0.0310(9) 0.0026(7) 0.0134(8) 0.0025(7)
C15 0.0263(8) 0.0309(9) 0.0286(9) 0.0011(7) 0.0103(7) 0.0004(7)
C16 0.0268(8) 0.0255(8) 0.0267(9) -0.0029(7) 0.0125(7) -0.0020(7)
C17 0.0303(9) 0.0322(9) 0.0262(9) 0.0033(7) 0.0134(7) 0.0035(7)
C18 0.0291(9) 0.0334(9) 0.0334(10) 0.0025(8) 0.0142(8) 0.0053(7)
C19 0.0368(10) 0.0368(10) 0.0355(10) -0.0012(8) 0.0227(8) 0.0024(8)
C20 0.0380(10) 0.0345(9) 0.0249(9) 0.0016(7) 0.0152(8) 0.0008(8)
C21 0.0275(9) 0.0251(8) 0.0265(9) -0.0023(7) 0.0098(7) -0.0014(7)
C22 0.0333(9) 0.0274(9) 0.0267(9) -0.0019(7) 0.0111(8) -0.0014(7)
C23 0.0346(10) 0.0286(9) 0.0277(9) -0.0032(7) 0.0093(8) -0.0009(8)
C24 0.0288(9) 0.0245(8) 0.0276(9) -0.0018(7) 0.0088(7) -0.0007(7)
C25 0.0366(10) 0.0395(10) 0.0352(10) 0.0069(8) 0.0161(9) -0.0007(8)
C26 0.0293(9) 0.0444(11) 0.0509(12) 0.0029(9) 0.0166(9) 0.0010(8)
C27 0.0304(10) 0.0363(10) 0.0467(12) 0.0093(9) 0.0055(9) 0.0029(8)
C28 0.0303(9) 0.0434(11) 0.0288(9) -0.0002(8) 0.0104(8) -0.0022(8)

loop_
_atom_type_symbol
_atom_type_description
_atom_type_scat_dispersion_real
_atom_type_scat_dispersion_imag
_atom_type_scat_source
C C 0.0033 0.0016 'International Tables Vol C Tables 4.2.6.8 and 6.1.1.4'
H H 0.0000 0.0000 'International Tables Vol C Tables 4.2.6.8 and 6.1.1.4'
N N 0.0061 0.0033 'International Tables Vol C Tables 4.2.6.8 and 6.1.1.4'

loop_
_geom_angle_atom_site_label_1
_geom_angle_atom_site_label_2
_geom_angle_atom_site_label_3
_geom_angle
C1 N1 C5 116.28(15)
N1 C1 C2 124.58(17)
C28 N2 C27 116.36(16)
C1 C2 C3 118.61(17)
C2 C3 C4 118.56(16)
C3 C4 C5 119.01(16)
N1 C5 C4 122.94(15)
N1 C5 C6 116.48(15)
C4 C5 C6 120.58(15)
C7 C6 C5 178.33(18)
C6 C7 C8 177.88(18)
C13 C8 C9 119.55(15)
C13 C8 C7 119.08(15)
C9 C8 C7 121.37(15)
C10 C9 C8 119.56(15)
C9 C10 C11 121.00(16)
C10 C11 C12 119.91(15)
C13 C12 C11 119.47(15)
C13 C12 C14 118.74(15)
C11 C12 C14 121.78(14)
C12 C13 C8 120.51(15)
C15 C14 C12 175.75(17)
C14 C15 C16 175.98(17)
C17 C16 C21 119.29(15)
C17 C16 C15 120.71(15)
C21 C16 C15 119.96(14)
C18 C17 C16 120.78(15)
C17 C18 C19 120.04(15)
C20 C19 C18 120.13(16)
C19 C20 C21 121.01(16)
C20 C21 C16 118.74(14)
C20 C21 C22 119.92(15)
C16 C21 C22 121.32(14)
C23 C22 C21 177.03(18)
C22 C23 C24 176.53(18)
C25 C24 C28 117.65(15)
C25 C24 C23 122.68(16)
C28 C24 C23 119.66(15)
C26 C25 C24 118.39(17)
C27 C26 C25 119.38(17)
N2 C27 C26 123.58(16)
N2 C28 C24 124.63(16)

loop_
_geom_bond_atom_site_label_1
_geom_bond_atom_site_label_2
_geom_bond_distance
N1 C1 1.333(2)
N1 C5 1.348(2)
C1 C2 1.374(2)
N2 C28 1.327(2)
N2 C27 1.339(2)
C2 C3 1.376(2)
C3 C4 1.380(2)
C4 C5 1.389(2)
C5 C6 1.437(2)
C6 C7 1.200(2)
C7 C8 1.439(2)
C8 C13 1.395(2)
C8 C9 1.396(2)
C9 C10 1.382(2)
C10 C11 1.384(2)
C11 C12 1.391(2)
C12 C13 1.391(2)
C12 C14 1.437(2)
C14 C15 1.196(2)
C15 C16 1.430(2)
C16 C17 1.394(2)
C16 C21 1.413(2)
C17 C18 1.381(2)
C18 C19 1.381(2)
C19 C20 1.380(2)
C20 C21 1.394(2)
C21 C22 1.432(2)
C22 C23 1.199(2)
C23 C24 1.436(2)
C24 C25 1.387(2)
C24 C28 1.390(2)
C25 C26 1.378(2)
C26 C27 1.373(2)
